data_2101610
loop_
_publ_author_name
'de Jong, B. H. W. S.'
'Sup\`er, H. T. J.'
'Spek, A. L.'
'Veldman, N.'
'van Wezel, W.'
'van der Mee, V.'

_publ_section_title
;
 Structure of KLiSi~2~O~5~ and the hygroscopicity of glassy mixed
 alkali disilicates
;
_journal_issue 5
_journal_name_full 'Acta Crystallographica Section B'
_journal_page_first 770
_journal_page_last 776
_journal_paper_doi 10.1107/S0108768196001656
_journal_volume 52
_journal_year 1996
_chemical_formula_sum 'K Li O5 Si2'
_chemical_formula_weight 182.21
_space_group_IT_number 4
_symmetry_cell_setting monoclinic
_symmetry_space_group_name_Hall 'P 2yb'
_symmetry_space_group_name_H-M 'P 1 21 1'
_atom_type_scat_source IntTabC
_cell_angle_alpha 90.0
_cell_angle_beta 93.477(10)
_cell_angle_gamma 90.0
_cell_formula_units_Z 2
_cell_length_a 5.9803(6)
_cell_length_b 4.7996(6)
_cell_length_c 8.1599(11)
_cell_measurement_reflns_used 15
_cell_measurement_temperature 150
_cell_measurement_theta_max 16
_cell_measurement_theta_min 10
_cell_volume 233.78(5)
_diffrn_measurement_device 'Enraf-Nonius CAD-4T/RA'
_diffrn_measurement_method \w
_diffrn_radiation_type MoK\a
_diffrn_radiation_wavelength 0.71073
_diffrn_reflns_av_R_equivalents 0.0828
_diffrn_reflns_limit_h_max 7
_diffrn_reflns_limit_h_min -7
_diffrn_reflns_limit_k_max 6
_diffrn_reflns_limit_k_min -6
_diffrn_reflns_limit_l_max 10
_diffrn_reflns_limit_l_min -10
_diffrn_reflns_number 2376
_diffrn_reflns_theta_max 27.5
_diffrn_standards_decay_% 2
_diffrn_standards_interval_time 60min
_diffrn_standards_number 3
_exptl_absorpt_coefficient_mu 1.57
_exptl_absorpt_correction_type none
_exptl_crystal_colour colourless
_exptl_crystal_density_diffrn 2.5885(6)
_exptl_crystal_description plate
_exptl_crystal_F_000 180
_exptl_crystal_size_max 0.40
_exptl_crystal_size_mid 0.23
_exptl_crystal_size_min 0.08
_refine_diff_density_max 0.57
_refine_diff_density_min -0.50
_refine_ls_abs_structure_Flack 0.00(9)
_refine_ls_extinction_method none
_refine_ls_goodness_of_fit_obs 1.23
_refine_ls_hydrogen_treatment '(no H atoms)'
_refine_ls_number_parameters 82
_refine_ls_number_reflns 1064
_refine_ls_R_factor_obs 0.0331
_refine_ls_shift/esd_max 0.00
_refine_ls_structure_factor_coef Fsqd
_refine_ls_weighting_scheme
;w = 1/[\s^2^(F~o~^2^) +(0.0220P)^2^ + 0.1823P],
where P = [max(F~o~^2^, 0) + 2F~c~^2^]/3
;
_refine_ls_wR_factor_obs 0.0864
_reflns_number_observed 1023
_reflns_number_total 1064
_reflns_observed_criterion I>2.0\s(I)
_cod_data_source_file na0075.cif
_cod_data_source_block na0075a
_cod_original_sg_symbol_Hall 'P 2y1'
_cod_original_sg_symbol_H-M P21
_cod_original_formula_sum 'K1 Li1 O5 Si2'
_cod_database_code 2101610

loop_
_symmetry_equiv_pos_as_xyz
x,y,z
-x,1/2+y,-z

loop_
_atom_site_label
_atom_site_fract_x
_atom_site_fract_y
_atom_site_fract_z
_atom_site_U_iso_or_equiv
Si(1) .4418(2) .6346(2) .39418(11) 0.0075(3)
Si(2) .63085(15) .7191(2) .06411(11) .0064(2)
O(1) .5191(5) .8034(5) .5611(3) .0102(7)
O(2) .1922(4) .6916(6) .3292(3) .0097(6)
O(3) .6306(4) .7083(6) .2637(3) .0098(6)
O(4) .8531(4) .8485(6) .0063(3) .0084(6)
O(5) .4048(4) .8967(5) -.0003(3) .0087(7)
K(1) .96799(13) .1875(2) .31378(9) .0146(2)
Li(1) .1310(10) .7036(15) .0940(7) .0100(14)

loop_
_geom_angle_atom_site_label_1
_geom_angle_atom_site_label_2
_geom_angle_atom_site_label_3
_geom_angle_site_symmetry_1
_geom_angle_site_symmetry_2
_geom_angle_site_symmetry_3
_geom_angle
_geom_angle_publ_flag
Si(1) O(1) Si(1) . . 2_656 134.12(16) yes
Si(1) O(1) Si(1) . 2_646 2_646 134.12(16) yes
Si(1) O(3) Si(2) . . . 134.38(16) yes
Si(2) O(5) Si(2) . . 2_655 132.31(16) yes
Si(2) O(5) Si(2) . 2_645 2_645 132.31(16) yes
Si(2) O(3) Si(1) . . . 134.38(16) yes
O(1) Si(1) O(3) . . . 105.35(15) yes
O(1) Si(1) O(1) . . 2_646 105.43(13) yes
O(1) Si(1) O(3) 2_646 . . 105.00(15) yes
O(1) Si(1) O(2) . . . 114.20(15) yes
O(2) Si(1) O(3) . . . 114.83(14) yes
O(1) Si(1) O(2) 2_646 . . 111.17(16) yes
O(3) Si(2) O(5) . . . 106.46(13) yes
O(3) Si(2) O(5) . . 2_645 106.19(14) yes
O(5) Si(2) O(5) . . 2_645 107.25(13) yes
O(3) Si(2) O(4) . . . 111.47(14) yes
O(4) Si(2) O(5) . . . 113.06(14) yes
O(4) Si(2) O(5) . . 2_645 111.99(14) yes
O(4) Li(1) O(4) 2_645 . 1_455 103.4(3) yes
O(4) Li(1) O(2) 2_645 . . 113.0(4) yes
O(4) Li(1) O(5) 2_645 . . 100.4(3) yes
O(2) Li(1) O(5) . . . 106.0(3) yes
O(4) Li(1) O(5) 1_455 . . 112.9(3) yes
O(4) Li(1) O(2) 1_455 . . 119.6(3) yes

loop_
_geom_bond_atom_site_label_1
_geom_bond_atom_site_label_2
_geom_bond_site_symmetry_2
_geom_bond_distance
_geom_bond_publ_flag
Si(1) O(1) . 1.628(3) yes
Si(1) O(3) . 1.637(3) yes
Si(1) O(1) 2_646 1.645(3) yes
Si(1) O(2) . 1.577(3) yes
Si(2) O(3) . 1.630(3) yes
Si(2) O(5) . 1.657(3) yes
Si(2) O(5) 2_645 1.642(3) yes
Si(2) O(4) . 1.566(3) yes
K(1) O(2) 1_645 2.731(3) yes
K(1) O(2) 1_655 2.765(3) yes
K(1) O(4) 2_745 2.984(3) yes
K(1) O(4) 1_545 3.034(3) yes
K(1) O(2) 2_646 3.121(3) yes
K(1) O(3) 1_545 3.070(3) yes
Li(1) O(4) 2_645 1.896(7) yes
Li(1) O(4) 1_455 1.901(7) yes
Li(1) O(2) . 1.933(6) yes
Li(1) O(5) . 2.070(7) yes
K(1) Li(1) 1_645 3.126(7) yes
O(1) Si(1) . 1.628(3) yes
O(1) Si(1) 2_656 1.645(3) yes
O(2) Si(1) . 1.577(3) yes
O(2) Li(1) . 1.933(6) yes
O(3) Si(2) . 1.630(3) yes
O(3) Si(1) . 1.637(3) yes
O(4) Si(2) . 1.566(3) yes
O(4) Li(1) 2_655 1.896(7) yes
O(4) Li(1) 1_655 1.901(7) yes
O(5) Si(2) 2_655 1.642(3) yes
O(5) Si(2) . 1.657(3) yes
O(5) Li(1) . 2.070(7) yes
